data_2238399
loop_
_publ_author_name
'Chetioui, Souheyla'
'Boudraa, Issam'
'Bouacida, Sofiane'
'Bouchoul, Abdelkader'
'Bouaoud, Salah Eddine'

_publ_section_title
;
 1-[(<i>E</i>)-2-(2-Hydroxy-5-methylphenyl)diazen-2-ium-1-yl]naphthalen-2-olate
;
_journal_issue 8
_journal_name_full 'Acta Crystallographica Section E'
_journal_page_first o1322
_journal_page_last o1323
_journal_paper_doi 10.1107/S160053681302014X
_journal_volume 69
_journal_year 2013
_chemical_formula_iupac 'C17 H14 N2 O2'
_chemical_formula_moiety 'C17 H14 N2 O2'
_chemical_formula_sum 'C17 H14 N2 O2'
_chemical_formula_weight 278.31
_chemical_name_systematic
;
1-[(<i>E</i>)-2-(2-Hydroxy-5-methylphenyl)diazen-2-ium-1-yl]naphthalen-2-olate
;
_space_group_IT_number 14
_symmetry_cell_setting monoclinic
_symmetry_space_group_name_Hall '-P 2yab'
_symmetry_space_group_name_H-M 'P 1 21/a 1'
_atom_sites_solution_hydrogens geom
_atom_sites_solution_primary direct
_atom_sites_solution_secondary difmap
_audit_creation_method SHELXL97
_cell_angle_alpha 90.000
_cell_angle_beta 101.871(5)
_cell_angle_gamma 90.000
_cell_formula_units_Z 8
_cell_length_a 14.541(5)
_cell_length_b 6.052(5)
_cell_length_c 32.633(5)
_cell_measurement_reflns_used 2052
_cell_measurement_temperature 150(2)
_cell_measurement_theta_max 28.64
_cell_measurement_theta_min 3.12
_cell_volume 2810(3)
_computing_cell_refinement 'SAINT (Bruker, 2006)'
_computing_data_collection 'APEX2 (Bruker, 2006)'
_computing_data_reduction 'SAINT (Bruker, 2006)'
_computing_molecular_graphics 'ORTEP-3 for Windows (Farrugia, 2012)'
_computing_publication_material 'WinGX (Farrugia, 2012)'
_computing_structure_refinement 'SHELXL97 (Sheldrick, 2008)'
_computing_structure_solution 'SIR97 (Altomare <i>et al.</i>, 1999)'
_diffrn_ambient_temperature 150(2)
_diffrn_measured_fraction_theta_full 0.99
_diffrn_measured_fraction_theta_max 0.99
_diffrn_measurement_device_type 'Bruker APEXII'
_diffrn_measurement_method 'CCD rotation images, thin slices \w'
_diffrn_radiation_monochromator graphite
_diffrn_radiation_source 'fine-focus sealed tube'
_diffrn_radiation_type MoK\a
_diffrn_radiation_wavelength 0.71073
_diffrn_reflns_av_R_equivalents 0.0784
_diffrn_reflns_limit_h_max 18
_diffrn_reflns_limit_h_min -15
_diffrn_reflns_limit_k_max 7
_diffrn_reflns_limit_k_min -7
_diffrn_reflns_limit_l_max 42
_diffrn_reflns_limit_l_min -42
_diffrn_reflns_number 20440
_diffrn_reflns_theta_full 27.59
_diffrn_reflns_theta_max 27.59
_diffrn_reflns_theta_min 2.55
_exptl_absorpt_coefficient_mu 0.088
_exptl_absorpt_correction_T_max 0.995
_exptl_absorpt_correction_T_min 0.853
_exptl_absorpt_correction_type multi-scan
_exptl_absorpt_process_details
;
(SADABS; Sheldrick, 2002)
;
_exptl_crystal_colour red
_exptl_crystal_density_diffrn 1.316
_exptl_crystal_density_method 'not measured'
_exptl_crystal_description prism
_exptl_crystal_F_000 1168
_exptl_crystal_size_max 0.03
_exptl_crystal_size_mid 0.02
_exptl_crystal_size_min 0.02
_refine_diff_density_max 0.442
_refine_diff_density_min -0.395
_refine_ls_extinction_coef 0.0045(9)
_refine_ls_extinction_expression Fc^*^=kFc[1+0.001xFc^2^\l^3^/sin(2\q)]^-1/4^
_refine_ls_extinction_method 'SHELXL97 (Sheldrick, 2008)'
_refine_ls_goodness_of_fit_ref 1.048
_refine_ls_hydrogen_treatment refall
_refine_ls_matrix_type full
_refine_ls_number_parameters 386
_refine_ls_number_reflns 6447
_refine_ls_number_restraints 2
_refine_ls_restrained_S_all 1.048
_refine_ls_R_factor_all 0.1454
_refine_ls_R_factor_gt 0.0683
_refine_ls_shift/su_max 0.000
_refine_ls_shift/su_mean 0.000
_refine_ls_structure_factor_coef Fsqd
_refine_ls_weighting_details 'calc w=1/[\s^2^(Fo^2^)+(0.0877P)^2^+0.0000P] where P=(Fo^2^+2Fc^2^)/3'
_refine_ls_weighting_scheme calc
_refine_ls_wR_factor_gt 0.1649
_refine_ls_wR_factor_ref 0.2019
_reflns_number_gt 3301
_reflns_number_total 6447
_reflns_threshold_expression I>2\s(I)
_cod_data_source_file lr2112.cif
_cod_data_source_block I
_cod_original_sg_symbol_H-M 'P 21/a'
_cod_database_code 2238399
_cod_database_fobs_code 2238399

loop_
_symmetry_equiv_pos_as_xyz
x,y,z
1/2-x,1/2+y,-z
-x,-y,-z
1/2+x,1/2-y,z

loop_
_atom_site_aniso_label
_atom_site_aniso_U_11
_atom_site_aniso_U_22
_atom_site_aniso_U_33
_atom_site_aniso_U_12
_atom_site_aniso_U_13
_atom_site_aniso_U_23
O1 0.0407(12) 0.0334(14) 0.0234(10) 0.0083(11) 0.0008(8) 0.0036(9)
O2 0.0582(14) 0.0441(16) 0.0211(10) 0.0199(12) 0.0074(9) 0.0021(9)
N1 0.0326(14) 0.0233(15) 0.0205(11) 0.0021(12) 0.0034(10) 0.0014(10)
N2 0.0271(13) 0.0227(15) 0.0225(11) -0.0016(11) 0.0046(9) -0.0026(10)
C1 0.0230(14) 0.0216(17) 0.0234(13) -0.0017(13) 0.0017(10) -0.0033(11)
C2 0.0272(15) 0.0227(18) 0.0289(14) -0.0002(13) 0.0036(11) 0.0022(12)
C3 0.0305(16) 0.0249(19) 0.0352(15) 0.0003(14) -0.0011(12) 0.0072(13)
C4 0.0309(17) 0.0232(19) 0.0505(18) 0.0022(15) 0.0055(14) -0.0014(14)
C5 0.0243(15) 0.028(2) 0.0412(16) -0.0043(14) 0.0054(12) -0.0087(14)
C6 0.0255(15) 0.0253(19) 0.0278(14) -0.0042(13) 0.0007(11) -0.0077(12)
C7 0.0341(16) 0.035(2) 0.0264(14) -0.0017(15) 0.0028(12) -0.0045(13)
C8 0.0388(18) 0.053(3) 0.0277(15) -0.0015(18) 0.0021(13) -0.0096(15)
C9 0.0393(19) 0.058(3) 0.0396(18) -0.0005(19) 0.0056(15) -0.0256(17)
C10 0.0335(18) 0.036(2) 0.055(2) 0.0026(16) 0.0075(15) -0.0217(16)
C11 0.0275(15) 0.0258(18) 0.0242(13) -0.0018(14) 0.0045(11) 0.0009(12)
C12 0.0259(14) 0.0203(17) 0.0254(13) 0.0013(13) 0.0052(11) -0.0005(11)
C13 0.0329(16) 0.028(2) 0.0274(14) 0.0023(15) 0.0065(12) 0.0018(12)
C14 0.0348(17) 0.031(2) 0.0335(15) 0.0025(15) 0.0087(13) -0.0045(13)
C15 0.0305(16) 0.0223(19) 0.0460(17) 0.0037(14) 0.0078(13) 0.0015(14)
C16 0.0237(15) 0.0267(19) 0.0362(15) -0.0006(14) 0.0052(12) 0.0091(13)
C17 0.0390(18) 0.034(2) 0.0411(17) 0.0098(16) 0.0079(14) 0.0145(14)
O5 0.0615(15) 0.0451(16) 0.0242(10) -0.0219(13) -0.0100(10) 0.0046(10)
O6 0.0402(12) 0.0312(14) 0.0244(10) -0.0030(10) 0.0061(8) 0.0013(9)
N5 0.0246(12) 0.0242(15) 0.0209(10) -0.0002(11) 0.0018(9) -0.0020(10)
N6 0.0290(13) 0.0226(15) 0.0188(10) -0.0024(11) -0.0002(10) -0.0003(10)
C18 0.0240(14) 0.0196(17) 0.0225(13) 0.0014(13) 0.0044(10) -0.0018(11)
C19 0.0286(15) 0.0236(18) 0.0258(14) 0.0041(14) 0.0067(11) -0.0002(12)
C20 0.0340(17) 0.0259(19) 0.0403(16) -0.0018(15) 0.0121(14) 0.0067(14)
C21 0.0298(16) 0.0188(18) 0.0541(18) -0.0031(14) 0.0144(14) -0.0020(14)
C22 0.0276(16) 0.0257(19) 0.0364(15) 0.0008(14) 0.0085(12) -0.0077(13)
C23 0.0231(15) 0.0278(19) 0.0293(14) 0.0016(13) 0.0028(11) -0.0093(12)
C24 0.0301(16) 0.037(2) 0.0271(14) -0.0033(15) 0.0034(12) -0.0060(13)
C25 0.0365(18) 0.059(3) 0.0262(15) -0.0017(18) 0.0040(12) -0.0110(15)
C26 0.0336(18) 0.063(3) 0.0361(17) -0.0065(18) 0.0055(14) -0.0266(17)
C27 0.0325(17) 0.033(2) 0.0536(19) -0.0080(16) 0.0085(14) -0.0188(16)
C28 0.0251(15) 0.0258(18) 0.0237(13) 0.0019(13) 0.0022(11) 0.0017(12)
C29 0.0250(14) 0.0210(17) 0.0254(13) 0.0002(13) 0.0030(11) -0.0023(11)
C30 0.0345(16) 0.0289(19) 0.0217(13) -0.0034(15) 0.0013(11) -0.0002(12)
C31 0.0326(17) 0.032(2) 0.0313(15) -0.0076(15) 0.0006(12) -0.0062(13)
C32 0.0290(16) 0.0216(18) 0.0426(16) -0.0057(14) 0.0060(13) 0.0007(13)
C33 0.0269(15) 0.0209(18) 0.0356(15) 0.0038(14) 0.0090(12) 0.0042(12)
C34 0.0333(17) 0.033(2) 0.0441(17) -0.0015(16) 0.0088(13) 0.0099(14)

loop_
_atom_site_type_symbol
_atom_site_label
_atom_site_fract_x
_atom_site_fract_y
_atom_site_fract_z
_atom_site_U_iso_or_equiv
_atom_site_thermal_displace_type
_atom_site_occupancy
O O1 0.85799(14) 0.2548(4) 0.70663(5) 0.0333(7) Uani 1.000
O O2 0.71941(15) 0.6953(4) 0.72953(5) 0.0412(8) Uani 1.000
N N1 0.76040(16) 0.5426(4) 0.66053(6) 0.0258(8) Uani 1.000
N N2 0.78287(15) 0.4506(4) 0.62766(6) 0.0242(8) Uani 1.000
C C1 0.83515(19) 0.2673(5) 0.63285(7) 0.0231(9) Uani 1.000
C C2 0.87195(19) 0.1652(5) 0.67294(8) 0.0266(9) Uani 1.000
C C3 0.9241(2) -0.0362(5) 0.67367(9) 0.0313(10) Uani 1.000
C C4 0.9385(2) -0.1299(6) 0.63794(9) 0.0353(10) Uani 1.000
C C5 0.9043(2) -0.0319(5) 0.59751(9) 0.0314(10) Uani 1.000
C C6 0.85416(19) 0.1681(5) 0.59467(8) 0.0269(9) Uani 1.000
C C7 0.8225(2) 0.2665(6) 0.55501(8) 0.0323(10) Uani 1.000
C C8 0.8408(2) 0.1641(7) 0.51963(9) 0.0405(13) Uani 1.000
C C9 0.8902(2) -0.0332(7) 0.52232(9) 0.0460(13) Uani 1.000
C C10 0.9220(2) -0.1313(6) 0.56069(10) 0.0417(11) Uani 1.000
C C11 0.67371(18) 0.8433(5) 0.61950(8) 0.0260(9) Uani 1.000
C C12 0.70569(19) 0.7317(5) 0.65715(7) 0.0239(9) Uani 1.000
C C13 0.6843(2) 0.8137(5) 0.69426(8) 0.0294(10) Uani 1.000
C C14 0.6314(2) 1.0036(6) 0.69274(9) 0.0329(10) Uani 1.000
C C15 0.6020(2) 1.1148(5) 0.65539(9) 0.0329(10) Uani 1.000
C C16 0.62311(19) 1.0343(5) 0.61810(8) 0.0290(9) Uani 1.000
C C17 0.5923(2) 1.1604(6) 0.57752(8) 0.0381(11) Uani 1.000
O O5 0.48488(15) 0.3516(4) 0.77309(5) 0.0463(8) Uani 1.000
O O6 0.65278(14) 0.7820(4) 0.79689(5) 0.0320(7) Uani 1.000
N N5 0.65874(15) 0.5554(4) 0.87388(6) 0.0237(7) Uani 1.000
N N6 0.60151(16) 0.4768(4) 0.84100(6) 0.0242(7) Uani 1.000
C C18 0.70644(18) 0.7387(5) 0.87009(7) 0.0221(9) Uani 1.000
C C19 0.70315(19) 0.8573(5) 0.83094(8) 0.0258(9) Uani 1.000
C C20 0.7571(2) 1.0531(5) 0.83189(9) 0.0328(10) Uani 1.000
C C21 0.8074(2) 1.1348(5) 0.86792(9) 0.0334(10) Uani 1.000
C C22 0.81280(19) 1.0263(5) 0.90750(8) 0.0296(10) Uani 1.000
C C23 0.76401(18) 0.8269(5) 0.90856(8) 0.0271(9) Uani 1.000
C C24 0.7715(2) 0.7172(6) 0.94742(8) 0.0318(10) Uani 1.000
C C25 0.8247(2) 0.8060(7) 0.98344(9) 0.0409(13) Uani 1.000
C C26 0.8725(2) 1.0028(7) 0.98229(9) 0.0445(13) Uani 1.000
C C27 0.8668(2) 1.1131(6) 0.94502(10) 0.0398(11) Uani 1.000
C C28 0.55747(18) 0.1612(5) 0.88028(8) 0.0253(9) Uani 1.000
C C29 0.54976(19) 0.2860(5) 0.84352(8) 0.0241(9) Uani 1.000
C C30 0.4884(2) 0.2180(5) 0.80699(8) 0.0290(9) Uani 1.000
C C31 0.4377(2) 0.0253(5) 0.80731(8) 0.0328(10) Uani 1.000
C C32 0.4475(2) -0.0984(5) 0.84354(8) 0.0313(10) Uani 1.000
C C33 0.5071(2) -0.0301(5) 0.88087(8) 0.0274(9) Uani 1.000
C C34 0.5164(2) -0.1643(6) 0.92034(8) 0.0367(10) Uani 1.000
H H1 0.781(2) 0.481(5) 0.6851(5) 0.0489 Uiso 1.000
H H2 0.70371 0.75370 0.74970 0.0619 Uiso 1.000
H H3 0.94842 -0.10365 0.69920 0.0376 Uiso 1.000
H H4 0.97170 -0.26203 0.63954 0.0423 Uiso 1.000
H H7 0.78964 0.39927 0.55271 0.0386 Uiso 1.000
H H8 0.81957 0.22875 0.49355 0.0487 Uiso 1.000
H H9 0.90187 -0.09938 0.49818 0.0552 Uiso 1.000
H H10 0.95517 -0.26348 0.56240 0.0499 Uiso 1.000
H H11 0.68711 0.78663 0.59490 0.0311 Uiso 1.000
H H14 0.61529 1.05717 0.71705 0.0396 Uiso 1.000
H H15 0.56774 1.24489 0.65496 0.0396 Uiso 1.000
H H17A 0.55759 1.28918 0.58247 0.0573 Uiso 1.000
H H17B 0.55310 1.06748 0.55729 0.0573 Uiso 1.000
H H17C 0.64657 1.20441 0.56707 0.0573 Uiso 1.000
H H5 0.44769 0.30035 0.75300 0.0694 Uiso 1.000
H H6 0.598(2) 0.545(5) 0.8168(5) 0.0489 Uiso 1.000
H H20 0.75780 1.12678 0.80695 0.0393 Uiso 1.000
H H21 0.83982 1.26671 0.86719 0.0401 Uiso 1.000
H H24 0.74025 0.58398 0.94863 0.0381 Uiso 1.000
H H25 0.82845 0.73308 1.00881 0.0489 Uiso 1.000
H H26 0.90867 1.06058 1.00680 0.0532 Uiso 1.000
H H27 0.89877 1.24589 0.94449 0.0476 Uiso 1.000
H H28 0.59739 0.20899 0.90469 0.0303 Uiso 1.000
H H31 0.39691 -0.02143 0.78307 0.0393 Uiso 1.000
H H32 0.41389 -0.22936 0.84320 0.0375 Uiso 1.000
H H34A 0.47613 -0.29120 0.91504 0.0551 Uiso 1.000
H H34B 0.49865 -0.07553 0.94183 0.0551 Uiso 1.000
H H34C 0.58041 -0.21161 0.92933 0.0551 Uiso 1.000

loop_
_atom_type_symbol
_atom_type_description
_atom_type_scat_dispersion_real
_atom_type_scat_dispersion_imag
_atom_type_scat_source
C C 0.0033 0.0016 'International Tables Vol C Tables 4.2.6.8 and 6.1.1.4'
H H 0 0 'International Tables Vol C Tables 4.2.6.8 and 6.1.1.4'
N N 0.0061 0.0033 'International Tables Vol C Tables 4.2.6.8 and 6.1.1.4'
O O 0.0106 0.006 'International Tables Vol C Tables 4.2.6.8 and 6.1.1.4'

loop_
_geom_angle_atom_site_label_1
_geom_angle_atom_site_label_2
_geom_angle_atom_site_label_3
_geom_angle
_geom_angle_publ_flag
C13 O2 H2 109.00 no
C30 O5 H5 109.00 no
N2 N1 C12 121.5(2) no
N1 N2 C1 118.8(2) no
N2 N1 H1 118.1(18) no
C12 N1 H1 120.4(18) no
N6 N5 C18 119.0(2) no
N5 N6 C29 121.0(2) no
N5 N6 H6 118.3(18) no
C29 N6 H6 120.6(18) no
N2 C1 C6 115.9(2) no
C2 C1 C6 119.8(3) no
N2 C1 C2 124.4(2) no
O1 C2 C3 121.6(2) no
C1 C2 C3 118.3(2) no
O1 C2 C1 120.1(3) no
C2 C3 C4 121.2(3) no
C3 C4 C5 122.2(3) no
C4 C5 C6 119.5(3) no
C4 C5 C10 121.0(3) no
C6 C5 C10 119.5(3) no
C1 C6 C7 121.7(3) no
C1 C6 C5 119.0(2) no
C5 C6 C7 119.3(3) no
C6 C7 C8 119.6(3) no
C7 C8 C9 121.3(3) no
C8 C9 C10 120.1(3) no
C5 C10 C9 120.2(3) no
C12 C11 C16 121.3(2) no
N1 C12 C11 123.5(2) no
N1 C12 C13 116.7(2) no
C11 C12 C13 119.8(3) no
O2 C13 C14 125.3(2) no
C12 C13 C14 119.1(3) no
O2 C13 C12 115.6(3) no
C13 C14 C15 120.5(3) no
C14 C15 C16 120.9(3) no
C15 C16 C17 120.4(3) no
C11 C16 C15 118.5(3) no
C11 C16 C17 121.1(2) no
C4 C3 H3 119.00 no
C2 C3 H3 119.00 no
C5 C4 H4 119.00 no
C3 C4 H4 119.00 no
C6 C7 H7 120.00 no
C8 C7 H7 120.00 no
C7 C8 H8 119.00 no
C9 C8 H8 119.00 no
C8 C9 H9 120.00 no
C10 C9 H9 120.00 no
C5 C10 H10 120.00 no
C9 C10 H10 120.00 no
C16 C11 H11 119.00 no
C12 C11 H11 119.00 no
C13 C14 H14 120.00 no
C15 C14 H14 120.00 no
C14 C15 H15 120.00 no
C16 C15 H15 120.00 no
H17A C17 H17C 109.00 no
H17B C17 H17C 109.00 no
C16 C17 H17A 109.00 no
C16 C17 H17B 109.00 no
H17A C17 H17B 109.00 no
C16 C17 H17C 109.00 no
N5 C18 C23 116.4(2) no
C19 C18 C23 118.9(3) no
N5 C18 C19 124.7(2) no
O6 C19 C20 122.1(3) no
O6 C19 C18 119.6(3) no
C18 C19 C20 118.3(2) no
C19 C20 C21 121.7(3) no
C20 C21 C22 122.5(3) no
C23 C22 C27 119.5(3) no
C21 C22 C23 118.7(2) no
C21 C22 C27 121.8(3) no
C18 C23 C22 119.8(2) no
C18 C23 C24 121.6(3) no
C22 C23 C24 118.6(3) no
C23 C24 C25 120.5(3) no
C24 C25 C26 120.7(3) no
C25 C26 C27 120.2(3) no
C22 C27 C26 120.5(3) no
C29 C28 C33 121.2(2) no
N6 C29 C28 123.3(2) no
N6 C29 C30 116.9(2) no
C28 C29 C30 119.8(3) no
O5 C30 C29 115.4(3) no
O5 C30 C31 125.2(2) no
C29 C30 C31 119.4(3) no
C30 C31 C32 120.2(3) no
C31 C32 C33 121.3(3) no
C28 C33 C32 118.2(2) no
C28 C33 C34 120.9(2) no
C32 C33 C34 121.0(3) no
C19 C20 H20 119.00 no
C21 C20 H20 119.00 no
C20 C21 H21 119.00 no
C22 C21 H21 119.00 no
C23 C24 H24 120.00 no
C25 C24 H24 120.00 no
C24 C25 H25 120.00 no
C26 C25 H25 120.00 no
C25 C26 H26 120.00 no
C27 C26 H26 120.00 no
C22 C27 H27 120.00 no
C26 C27 H27 120.00 no
C29 C28 H28 119.00 no
C33 C28 H28 119.00 no
C30 C31 H31 120.00 no
C32 C31 H31 120.00 no
C31 C32 H32 119.00 no
C33 C32 H32 119.00 no
C33 C34 H34A 109.00 no
C33 C34 H34B 109.00 no
C33 C34 H34C 109.00 no
H34A C34 H34B 109.00 no
H34A C34 H34C 109.00 no
H34B C34 H34C 109.00 no

loop_
_geom_bond_atom_site_label_1
_geom_bond_atom_site_label_2
_geom_bond_distance
_geom_bond_publ_flag
O1 C2 1.279(3) no
O2 C13 1.363(3) no
O2 H2 0.8200 no
O5 C30 1.363(4) no
O6 C19 1.282(3) no
O5 H5 0.8200 no
N1 C12 1.385(4) no
N1 N2 1.308(3) no
N2 C1 1.336(4) no
N1 H1 0.88(2) no
N5 C18 1.328(4) no
N5 N6 1.305(3) no
N6 C29 1.390(4) no
N6 H6 0.88(2) no
C1 C2 1.446(4) no
C1 C6 1.460(4) no
C2 C3 1.433(4) no
C3 C4 1.351(4) no
C4 C5 1.439(4) no
C5 C10 1.414(5) no
C5 C6 1.406(4) no
C6 C7 1.413(4) no
C7 C8 1.384(4) no
C8 C9 1.387(6) no
C9 C10 1.377(5) no
C11 C12 1.395(4) no
C11 C16 1.366(4) no
C12 C13 1.402(4) no
C13 C14 1.378(5) no
C14 C15 1.381(4) no
C15 C16 1.402(4) no
C16 C17 1.514(4) no
C3 H3 0.9300 no
C4 H4 0.9300 no
C7 H7 0.9300 no
C8 H8 0.9300 no
C9 H9 0.9300 no
C10 H10 0.9300 no
C11 H11 0.9300 no
C14 H14 0.9300 no
C15 H15 0.9300 no
C17 H17B 0.9600 no
C17 H17A 0.9600 no
C17 H17C 0.9600 no
C18 C19 1.458(4) no
C18 C23 1.459(4) no
C19 C20 1.418(4) no
C20 C21 1.345(4) no
C21 C22 1.437(4) no
C22 C27 1.413(4) no
C22 C23 1.404(4) no
C23 C24 1.416(4) no
C24 C25 1.377(4) no
C25 C26 1.383(6) no
C26 C27 1.375(5) no
C28 C33 1.372(4) no
C28 C29 1.402(4) no
C29 C30 1.396(4) no
C30 C31 1.381(4) no
C31 C32 1.382(4) no
C32 C33 1.404(4) no
C33 C34 1.505(4) no
C20 H20 0.9300 no
C21 H21 0.9300 no
C24 H24 0.9300 no
C25 H25 0.9300 no
C26 H26 0.9300 no
C27 H27 0.9300 no
C28 H28 0.9300 no
C31 H31 0.9300 no
C32 H32 0.9300 no
C34 H34A 0.9600 no
C34 H34B 0.9600 no
C34 H34C 0.9600 no

loop_
_geom_contact_atom_site_label_1
_geom_contact_atom_site_label_2
_geom_contact_distance
_geom_contact_site_symmetry_2
_geom_contact_publ_flag
O1 N1 2.536(4) . no
O1 N2 2.843(4) . no
O1 O5 2.622(3) 4_555 no
O2 O6 2.631(3) . no
O2 N1 2.614(4) . no
O5 C3 3.373(4) 4_455 no
O5 O1 2.622(3) 4_455 no
O5 N6 2.611(4) . no
O5 C2 3.344(4) 4_455 no
O6 N6 2.546(4) . no
O6 N5 2.848(4) . no
O6 O2 2.631(3) . no
O1 H1 1.82(3) . no
O1 H5 1.8100 4_555 no
O2 H1 2.26(3) . no
O5 H3 2.8100 4_455 no
O5 H6 2.27(3) . no
O6 H6 1.82(3) . no
O6 H2 1.8500 . no
N1 C15 3.446(5) 1_545 no
N1 O1 2.536(4) . no
N1 O2 2.614(4) . no
N2 O1 2.843(4) . no
N2 C4 3.372(5) 1_565 no
N2 C16 3.398(5) 1_545 no
N2 C17 3.402(5) 1_545 no
N5 O6 2.848(4) . no
N5 C33 3.378(5) 1_565 no
N5 C34 3.279(5) 1_565 no
N5 C21 3.371(5) 1_545 no
N6 O5 2.611(4) . no
N6 O6 2.546(4) . no
N6 C32 3.422(5) 1_565 no
N2 H7 2.4900 . no
N2 H11 2.5700 . no
N2 H17C 2.9100 1_545 no
N5 H34C 2.7200 1_565 no
N5 H24 2.4900 . no
N5 H28 2.5600 . no
C1 C11 3.445(5) 1_545 no
C1 C16 3.334(5) 1_545 no
C2 C12 3.533(5) 1_545 no
C2 O5 3.344(4) 4_555 no
C3 O5 3.373(4) 4_555 no
C3 C12 3.413(5) 1_545 no
C4 N2 3.372(5) 1_545 no
C6 C11 3.504(5) 1_545 no
C11 C6 3.504(5) 1_565 no
C11 C1 3.445(5) 1_565 no
C12 C3 3.413(5) 1_565 no
C12 C2 3.533(5) 1_565 no
C15 N1 3.446(5) 1_565 no
C16 C1 3.334(5) 1_565 no
C16 N2 3.398(5) 1_565 no
C17 N2 3.402(5) 1_565 no
C18 C33 3.302(5) 1_565 no
C18 C28 3.411(5) 1_565 no
C18 C34 3.540(5) 1_565 no
C19 C28 3.445(5) 1_565 no
C19 C29 3.500(5) 1_565 no
C20 C29 3.419(5) 1_565 no
C21 N5 3.371(5) 1_565 no
C23 C28 3.581(5) 1_565 no
C28 C19 3.445(5) 1_545 no
C28 C18 3.411(5) 1_545 no
C28 C23 3.581(5) 1_545 no
C29 C19 3.500(5) 1_545 no
C29 C20 3.419(5) 1_545 no
C32 N6 3.422(5) 1_545 no
C33 C18 3.302(5) 1_545 no
C33 N5 3.378(5) 1_545 no
C34 N5 3.279(5) 1_545 no
C34 C18 3.540(5) 1_545 no
C2 H15 3.0700 4_565 no
C2 H1 2.40(3) . no
C2 H5 2.6300 4_555 no
C3 H15 2.8900 4_565 no
C3 H5 2.9100 4_555 no
C4 H15 2.9700 4_565 no
C5 H17A 2.8000 4_565 no
C6 H17A 3.0800 4_565 no
C6 H17C 2.9800 1_545 no
C7 H17C 2.6900 1_545 no
C10 H17A 2.8500 4_565 no
C14 H4 2.9800 4_455 no
C15 H4 2.8300 4_455 no
C16 H4 2.9500 4_455 no
C17 H10 3.1000 4_455 no
C17 H9 2.8800 2_666 no
C18 H34C 2.9400 1_565 no
C19 H2 2.7300 . no
C19 H6 2.42(3) . no
C20 H32 2.9700 4_555 no
C21 H32 3.1000 4_555 no
C22 H34A 2.7400 4_555 no
C23 H34C 2.9000 1_565 no
C23 H34A 3.0600 4_555 no
C24 H34C 2.7500 1_565 no
C25 H24 3.0800 2_657 no
C26 H24 3.0900 2_657 no
C27 H34A 2.8100 4_555 no
C31 H21 2.9300 4_465 no
C32 H21 2.7500 4_465 no
C33 H21 2.8700 4_465 no
C34 H26 2.9200 2_637 no
H1 O2 2.26(3) . no
H1 C2 2.40(3) . no
H1 O1 1.82(3) . no
H2 H14 2.3700 . no
H2 O6 1.8500 . no
H2 C19 2.7300 . no
H3 O5 2.8100 4_555 no
H3 H5 2.5400 4_555 no
H4 C15 2.8300 4_555 no
H4 H10 2.4800 . no
H4 C14 2.9800 4_555 no
H4 C16 2.9500 4_555 no
H5 C2 2.6300 4_455 no
H5 C3 2.9100 4_455 no
H5 H3 2.5400 4_455 no
H5 H31 2.3700 . no
H5 O1 1.8100 4_455 no
H6 C19 2.42(3) . no
H6 O5 2.27(3) . no
H6 O6 1.82(3) . no
H7 N2 2.4900 . no
H7 H17C 2.5200 1_545 no
H9 C17 2.8800 2_636 no
H9 H17C 2.4100 2_636 no
H10 H4 2.4800 . no
H10 C17 3.1000 4_555 no
H10 H17B 2.3500 4_555 no
H11 N2 2.5700 . no
H14 H2 2.3700 . no
H15 H17A 2.3500 . no
H15 C2 3.0700 4_465 no
H15 C3 2.8900 4_465 no
H15 C4 2.9700 4_465 no
H17A H15 2.3500 . no
H17A C5 2.8000 4_465 no
H17A C6 3.0800 4_465 no
H17A C10 2.8500 4_465 no
H17B H10 2.3500 4_455 no
H17C N2 2.9100 1_565 no
H17C C6 2.9800 1_565 no
H17C C7 2.6900 1_565 no
H17C H7 2.5200 1_565 no
H17C H9 2.4100 2_666 no
H21 H27 2.4900 . no
H21 C31 2.9300 4_565 no
H21 C32 2.7500 4_565 no
H21 C33 2.8700 4_565 no
H24 N5 2.4900 . no
H24 H34C 2.5900 1_565 no
H24 C25 3.0800 2_647 no
H24 C26 3.0900 2_647 no
H26 C34 2.9200 2_667 no
H26 H34C 2.4800 2_667 no
H27 H21 2.4900 . no
H27 H34B 2.4800 4_565 no
H28 N5 2.5600 . no
H31 H5 2.3700 . no
H32 H34A 2.3600 . no
H32 C20 2.9700 4_455 no
H32 C21 3.1000 4_455 no
H34A H32 2.3600 . no
H34A C22 2.7400 4_455 no
H34A C23 3.0600 4_455 no
H34A C27 2.8100 4_455 no
H34B H27 2.4800 4_465 no
H34C N5 2.7200 1_545 no
H34C C18 2.9400 1_545 no
H34C C23 2.9000 1_545 no
H34C C24 2.7500 1_545 no
H34C H24 2.5900 1_545 no
H34C H26 2.4800 2_637 no

loop_
_geom_hbond_atom_site_label_D
_geom_hbond_atom_site_label_H
_geom_hbond_atom_site_label_A
_geom_hbond_site_symmetry_A
_geom_hbond_distance_DH
_geom_hbond_distance_HA
_geom_hbond_distance_DA
_geom_hbond_angle_DHA
_geom_hbond_publ_flag
N1 H1 O1 . 0.88(2) 1.82(3) 2.536(4) 138(2) yes
O2 H2 O6 . 0.82 1.85 2.631(3) 159 yes
O5 H5 O1 4_455 0.82 1.81 2.622(3) 168 yes
N6 H6 O6 . 0.88(2) 1.82(3) 2.546(4) 138(2) yes

loop_
_geom_torsion_atom_site_label_1
_geom_torsion_atom_site_label_2
_geom_torsion_atom_site_label_3
_geom_torsion_atom_site_label_4
_geom_torsion
_geom_torsion_publ_flag
C12 N1 N2 C1 -179.4(3) no
N2 N1 C12 C11 -2.7(4) no
N2 N1 C12 C13 178.8(3) no
N1 N2 C1 C2 -2.1(4) no
N1 N2 C1 C6 177.4(2) no
N6 N5 C18 C19 -2.8(4) no
N6 N5 C18 C23 175.7(2) no
C18 N5 N6 C29 -179.7(3) no
N5 N6 C29 C28 -2.5(4) no
N5 N6 C29 C30 178.2(3) no
N2 C1 C6 C5 -176.5(3) no
N2 C1 C6 C7 2.7(4) no
N2 C1 C2 O1 -2.6(4) no
N2 C1 C2 C3 177.7(3) no
C6 C1 C2 O1 177.9(3) no
C6 C1 C2 C3 -1.9(4) no
C2 C1 C6 C5 3.1(4) no
C2 C1 C6 C7 -177.7(3) no
C1 C2 C3 C4 -0.3(4) no
O1 C2 C3 C4 180.0(3) no
C2 C3 C4 C5 1.2(5) no
C3 C4 C5 C6 0.0(5) no
C3 C4 C5 C10 178.7(3) no
C4 C5 C6 C7 178.6(3) no
C4 C5 C6 C1 -2.2(4) no
C10 C5 C6 C7 -0.1(4) no
C4 C5 C10 C9 -178.8(3) no
C10 C5 C6 C1 179.1(3) no
C6 C5 C10 C9 -0.1(5) no
C5 C6 C7 C8 0.4(4) no
C1 C6 C7 C8 -178.8(3) no
C6 C7 C8 C9 -0.4(5) no
C7 C8 C9 C10 0.1(5) no
C8 C9 C10 C5 0.2(5) no
C16 C11 C12 N1 -177.3(3) no
C12 C11 C16 C17 177.2(3) no
C12 C11 C16 C15 -1.3(4) no
C16 C11 C12 C13 1.2(4) no
N1 C12 C13 C14 178.9(3) no
N1 C12 C13 O2 -0.6(4) no
C11 C12 C13 C14 0.3(4) no
C11 C12 C13 O2 -179.3(3) no
O2 C13 C14 C15 177.8(3) no
C12 C13 C14 C15 -1.7(5) no
C13 C14 C15 C16 1.7(5) no
C14 C15 C16 C17 -178.7(3) no
C14 C15 C16 C11 -0.2(4) no
N5 C18 C19 O6 -1.4(4) no
N5 C18 C19 C20 179.1(3) no
C23 C18 C19 O6 -179.9(3) no
C23 C18 C19 C20 0.6(4) no
N5 C18 C23 C22 -176.8(3) no
N5 C18 C23 C24 2.6(4) no
C19 C18 C23 C22 1.8(4) no
C19 C18 C23 C24 -178.8(3) no
O6 C19 C20 C21 177.9(3) no
C18 C19 C20 C21 -2.7(4) no
C19 C20 C21 C22 2.3(5) no
C20 C21 C22 C23 0.3(4) no
C20 C21 C22 C27 179.3(3) no
C21 C22 C23 C18 -2.3(4) no
C21 C22 C23 C24 178.3(3) no
C27 C22 C23 C18 178.7(3) no
C27 C22 C23 C24 -0.8(4) no
C21 C22 C27 C26 -178.4(3) no
C23 C22 C27 C26 0.6(5) no
C18 C23 C24 C25 -178.7(3) no
C22 C23 C24 C25 0.8(4) no
C23 C24 C25 C26 -0.6(5) no
C24 C25 C26 C27 0.5(5) no
C25 C26 C27 C22 -0.5(5) no
C33 C28 C29 N6 -177.9(3) no
C33 C28 C29 C30 1.4(4) no
C29 C28 C33 C32 0.1(4) no
C29 C28 C33 C34 179.4(3) no
N6 C29 C30 O5 -1.6(4) no
N6 C29 C30 C31 177.7(3) no
C28 C29 C30 O5 179.1(3) no
C28 C29 C30 C31 -1.6(4) no
O5 C30 C31 C32 179.4(3) no
C29 C30 C31 C32 0.2(4) no
C30 C31 C32 C33 1.4(5) no
C31 C32 C33 C28 -1.5(4) no
C31 C32 C33 C34 179.2(3) no
